data_9000255
loop_
_publ_author_name
'Graeber, E. J.'
'Rosenzweig, A.'

_publ_section_title
;The crystal structures of yavapaiite, KFe(SO4)2, and goldichite,
 KFe(SO4)2.4H2O
;
_journal_name_full 'American Mineralogist'
_journal_page_first 1917
_journal_page_last 1933
_journal_volume 56
_journal_year 1971
_chemical_formula_sum 'Fe H8 K O12 S2'
_chemical_name_mineral Goldichite
_space_group_IT_number 14
_symmetry_space_group_name_Hall '-P 2ybc'
_symmetry_space_group_name_H-M 'P 1 21/c 1'
_cell_angle_alpha 90
_cell_angle_beta 101.68
_cell_angle_gamma 90
_cell_formula_units_Z 4
_cell_length_a 10.387
_cell_length_b 10.486
_cell_length_c 9.086
_cell_volume 969.138
_database_code_amcsd 0000264
_exptl_crystal_density_diffrn 2.461
_cod_original_formula_sum 'Fe K S2 O12 H8'
_cod_database_code 9000255

loop_
_space_group_symop_operation_xyz
x,y,z
x,1/2-y,1/2+z
-x,1/2+y,1/2-z
-x,-y,-z

loop_
_atom_site_aniso_label
_atom_site_aniso_U_11
_atom_site_aniso_U_22
_atom_site_aniso_U_33
_atom_site_aniso_U_12
_atom_site_aniso_U_13
_atom_site_aniso_U_23
Fe 0.01127 0.01165 0.01064 -0.00063 -0.00013 -0.00026
K 0.02736 0.02533 0.03039 -0.00152 0.01127 0.10132
S1 0.00861 0.00937 0.00861 -0.00165 0.00013 -0.00038
S2 0.00785 0.01241 0.01115 0.00051 0.00025 0.00127
O1 0.02520 0.02444 0.03382 0.00545 0.00545 -0.00621
O2 0.01241 0.03749 0.01533 0.00051 0.00063 0.00494
Wat3 0.01697 0.01710 0.01989 0.00405 0.00291 0.00329
O4 0.02090 0.01912 0.01659 -0.00291 0.00431 -0.00266
O5 0.02026 0.01887 0.01203 -0.00076 -0.00165 -0.00317
Wat6 0.03344 0.03166 0.02432 0.00354 0.00139 0.00443
O7 0.01659 0.01406 0.01912 -0.00532 0.00646 -0.00291
O8 0.01912 0.01735 0.02318 0.00418 0.00088 -0.00013
Wat9 0.03217 0.02837 0.03952 -0.00063 0.01051 0.00481
Wat10 0.02140 0.01532 0.01533 -0.00380 0.00203 -0.00380
O11 0.01849 0.03306 0.03103 0.01089 0.00038 -0.00519
O12 0.01494 0.02077 0.01697 0.00532 0.00050 0.00836

loop_
_atom_site_label
_atom_site_fract_x
_atom_site_fract_y
_atom_site_fract_z
_atom_site_type_symbol
_atom_site_attached_hydrogens
Fe 0.70650 0.13460 0.09350 Fe 0
K 0.67770 0.74350 0.03510 K 0
S1 0.52530 0.48070 0.28310 S 0
S2 0.88980 0.30300 0.35570 S 0
O1 0.92080 0.42350 0.29070 O 0
O2 0.86390 0.17350 0.00840 O 0
Wat3 0.81350 -0.01520 0.19570 O 2
O4 0.59100 0.50580 0.15980 O 0
O5 0.62590 0.02140 -0.07280 O 0
Wat6 0.83760 0.53250 -0.01090 O 2
O7 0.56210 0.09380 0.20480 O 0
O8 0.45000 0.36390 0.26480 O 0
Wat9 0.82100 0.67850 0.33210 O 2
Wat10 0.60660 0.29100 -0.00270 O 2
O11 0.99430 0.21140 0.36490 O 0
O12 0.76440 0.25080 0.26510 O 0

loop_
_cod_changelog_entry_id
_cod_changelog_entry_author
_cod_changelog_entry_date
_cod_changelog_entry_text
1
;cod-tools version 3.8.0
Id: cif_guess_AMCSD_atom_types 9574 2023-05-10 09:00:05Z saulius
;
2023-05-10T18:46:04+03:00
;Derived atom types and hydrogen counts
from atom names that follow the AMCSD naming convention
(Wat == water, O-H == hydroxyl).
;

loop_
_cod_related_entry_id
_cod_related_entry_database
_cod_related_entry_code
1 AMCSD 0000264
